data_1535860
loop_
_publ_author_name
'Drofenik, M.'
'Golic, L.'
'Hanzel, D.'
'Krasevec, V.'
'Prodan, A.'
'Bakker, M.'
'Kolar, D.'

_publ_section_title
;
 A new monoclinic phase in the Fe2 O3 - Ti O2 System. I. Structure
 determination and moessbauer spectroscopy
;
_journal_name_full 'Journal of Solid State Chemistry'
_journal_page_first 47
_journal_page_last 51
_journal_volume 40
_journal_year 1981
_chemical_formula_sum 'Fe2 O5 Ti'
_chemical_name_systematic 'Fe2 Ti O5'
_space_group_IT_number 15
_symmetry_space_group_name_Hall '-C 2yc'
_symmetry_space_group_name_H-M 'C 1 2/c 1'
_cell_angle_alpha 90
_cell_angle_beta 110.9
_cell_angle_gamma 90
_cell_formula_units_Z 4
_cell_length_a 10.101
_cell_length_b 5.037
_cell_length_c 7.024
_cell_volume 333.859
_citation_journal_id_ASTM JSSCBI
_cod_data_source_file Drofenik_JSSCBI_1981_27.cif
_cod_data_source_block Fe2O5Ti1
_cod_original_cell_volume 333.8588
_cod_original_formula_sum 'Fe2 O5 Ti1'
_cod_database_code 1535860

loop_
_symmetry_equiv_pos_as_xyz
x,y,z
-x,y,-z+1/2
-x,-y,-z
x,-y,z-1/2
x+1/2,y+1/2,z
-x+1/2,y+1/2,-z+1/2
-x+1/2,-y+1/2,-z
x+1/2,-y+1/2,z-1/2

loop_
_atom_site_label
_atom_site_type_symbol
_atom_site_fract_x
_atom_site_fract_y
_atom_site_fract_z
_atom_site_occupancy
_atom_site_U_iso_or_equiv
Ti1 Ti+4 0 0 0 1 0.0
O3 O-2 0 0.2016 0.75 1 0.0
Fe1 Fe+3 0.3651 0.0001 0.2727 1 0.0
O2 O-2 0.4159 0.1587 0.5544 1 0.0
O1 O-2 0.189 0.1567 0.1583 1 0.0
